data_7134543
loop_
_publ_author_name
'Maitra, Chandrima'
'Chuang, Ting-Yi'
'Yang, Tzuhsiung'
'Liu, Rai-Shung'

_publ_section_title
;
 Gold-catalyzed bicyclic annulations between 4-hydroxy-1,5-diynamides and
 nitrones for the synthesis of cyclopentene-fused isoxazole carboxamides
;
_journal_issue 49
_journal_name_full 'Chemical Communications'
_journal_page_first 8931
_journal_page_last 8934
_journal_paper_doi 10.1039/D5CC00353A
_journal_volume 61
_journal_year 2025
_chemical_formula_moiety 'C38 H38 N2 O5 S'
_chemical_formula_sum 'C38 H38 N2 O5 S'
_chemical_formula_weight 634.76
_space_group_crystal_system triclinic
_space_group_IT_number 2
_space_group_name_Hall '-P 1'
_space_group_name_H-M_alt 'P -1'
_atom_sites_solution_hydrogens geom
_atom_sites_solution_primary dual
_audit_creation_date 2024-02-20
_audit_creation_method
;
Olex2 1.5
(compiled 2023.08.24 svn.re1ec1418 for OlexSys, GUI svn.r6817)
;
_audit_update_record
;
2024-08-28 deposited with the CCDC.	2025-05-11 downloaded from the CCDC.
;
_cell_angle_alpha 76.205(2)
_cell_angle_beta 81.449(2)
_cell_angle_gamma 76.849(2)
_cell_formula_units_Z 2
_cell_length_a 9.1231(2)
_cell_length_b 10.6595(3)
_cell_length_c 19.4826(7)
_cell_measurement_reflns_used 12507
_cell_measurement_temperature 100.00(10)
_cell_measurement_theta_max 74.2170
_cell_measurement_theta_min 4.3280
_cell_volume 1782.77(9)
_computing_cell_refinement 'CrysAlisPro 1.171.42.96a (Rigaku OD, 2023)'
_computing_data_collection 'CrysAlisPro 1.171.42.96a (Rigaku OD, 2023)'
_computing_data_reduction 'CrysAlisPro 1.171.42.96a (Rigaku OD, 2023)'
_computing_molecular_graphics 'Olex2 1.5 (Dolomanov et al., 2009)'
_computing_publication_material 'Olex2 1.5 (Dolomanov et al., 2009)'
_computing_structure_refinement 'SHELXL 2018/3 (Sheldrick, 2015)'
_computing_structure_solution 'SHELXT  (Sheldrick, 2015)'
_diffrn_ambient_environment N~2~
_diffrn_ambient_temperature 100.00(10)
_diffrn_detector 'Hybrid Pixel Array Detector'
_diffrn_detector_area_resol_mean 10.0000
_diffrn_detector_type 'HyPix-Arc 150'
_diffrn_measured_fraction_theta_full 0.992
_diffrn_measured_fraction_theta_max 0.938
_diffrn_measurement_details
;
List of Runs (angles in degrees, time in seconds):

  # Type    Start    End  Width  t~exp~   \w     \q     \k     \f   Frames
#--------------------------------------------------------------------------
  1  \w     43.00  92.00   0.50    0.05    --   83.87 -99.00  -8.13   98
  2  \w     44.00  92.00   0.50    0.05    --   80.61-111.00 -30.00   96
  3  \w     40.00  93.00   0.50    0.05    --   83.87-100.00-111.89  106
  4  \w     13.00  38.00   0.50    0.05    --   56.15 -95.00-180.00   50
  5  \w     36.00  71.00   0.50    0.05    --   56.15-125.00-120.00   70
  6  \w     43.00  88.00   0.50    0.05    --   80.61 -95.00 -90.00   90
  7  \w     48.00  88.00   0.50    0.05    --   80.61 -95.00 -30.00   80
  8  \w     39.00  88.00   0.50    0.05    --   80.61 -95.00-150.00   98
  9  \w     14.00  55.00   0.50    0.05    --   56.15 -95.00 -30.00   82
 10  \w     23.00  61.00   0.50    0.05    --   56.15 -95.00 -90.00   76
 11  \w     38.00  63.00   0.50    0.05    --   80.61 -95.00  30.00   50
 12  \w     39.00  87.00   0.50    0.05    --   80.61 -95.00 120.00   96
 13  \w     24.00  63.00   0.50    0.05    --   56.15 -95.00 120.00   78
 14  \w    105.00 131.00   0.50    0.05    --   80.61  15.00  60.00   52
 15  \w     45.00 106.00   0.50    0.05    --   80.61  15.00 150.00  122
 16  \w     52.00  85.00   0.50    0.05    --   80.61  15.00  60.00   66
 17  \w     44.00 128.00   0.50    0.05    --   80.61  15.00 -90.00  168
 18  \w     77.00 113.00   0.50    0.05    --   80.61  15.00   0.00   72
 19  \w     45.00  74.00   0.50    0.05    --   80.61  15.00   0.00   58
 20  \w    -67.00 -26.00   0.50    0.05    --  -59.17 125.00   0.00   82
 21  \w    -63.00 -32.00   0.50    0.05    --  -76.67 111.00 -30.00   62
 22  \w    -97.00 -39.00   0.50    0.05    --  -81.00 114.00  41.84  116
 23  \w    -97.00 -44.00   0.50    0.05    --  -81.00 115.00 124.31  106
 24  \w    -92.00 -63.00   0.50    0.05    --  -81.00 100.00 174.59   58
 25  \w    -75.00 -32.00   0.50    0.05    --  -76.67 111.00 120.00   86
 26  \w    -92.00 -40.00   0.50    0.05    --  -76.67 111.00  90.00  104
 27  \w    -91.00 -41.00   0.50    0.05    --  -81.00  99.00  26.03  100
 28  \w    -92.00 -67.00   0.50    0.05    --  -81.00 100.00 -70.50   50
 29  \w   -120.00 -44.00   0.50    0.05    --  -76.67 -15.00  60.00  152
 30  \w   -120.00 -37.00   0.50    0.05    --  -71.74 -15.00 120.00  166
 31  \w   -127.00 -52.00   0.50    0.05    --  -76.67 -15.00 -30.00  150
 32  \w   -126.00 -46.00   0.50    0.05    --  -76.67 -15.00-150.00  160
;
_diffrn_measurement_device 'four-circle diffractometer'
_diffrn_measurement_device_type 'XtaLAB Synergy R, DW system, HyPix-Arc 150'
_diffrn_measurement_method '\w scans'
_diffrn_orient_matrix_type 'CrysAlisPro convention (1999,Acta A55,543-557)'
_diffrn_orient_matrix_UB_11 0.1700701000
_diffrn_orient_matrix_UB_12 -0.0014720000
_diffrn_orient_matrix_UB_13 -0.0202844000
_diffrn_orient_matrix_UB_21 0.0105918000
_diffrn_orient_matrix_UB_22 0.0346008000
_diffrn_orient_matrix_UB_23 0.0712634000
_diffrn_orient_matrix_UB_31 0.0365838000
_diffrn_orient_matrix_UB_32 -0.1478854000
_diffrn_orient_matrix_UB_33 0.0347341000
_diffrn_radiation_monochromator mirror
_diffrn_radiation_probe x-ray
_diffrn_radiation_type 'Cu K\a'
_diffrn_radiation_wavelength 1.54184
_diffrn_reflns_av_R_equivalents 0.0279
_diffrn_reflns_av_unetI/netI 0.0285
_diffrn_reflns_Laue_measured_fraction_full 0.992
_diffrn_reflns_Laue_measured_fraction_max 0.938
_diffrn_reflns_limit_h_max 11
_diffrn_reflns_limit_h_min -11
_diffrn_reflns_limit_k_max 10
_diffrn_reflns_limit_k_min -13
_diffrn_reflns_limit_l_max 23
_diffrn_reflns_limit_l_min -24
_diffrn_reflns_number 21575
_diffrn_reflns_point_group_measured_fraction_full 0.992
_diffrn_reflns_point_group_measured_fraction_max 0.938
_diffrn_reflns_theta_full 67.684
_diffrn_reflns_theta_max 74.648
_diffrn_reflns_theta_min 4.359
_diffrn_source 'Rotating-anode X-ray tube'
_diffrn_source_type 'Rigaku (Cu) X-ray Source'
_exptl_absorpt_coefficient_mu 1.153
_exptl_absorpt_correction_T_max 1.00000
_exptl_absorpt_correction_T_min 0.84592
_exptl_absorpt_correction_type multi-scan
_exptl_absorpt_process_details
;
CrysAlisPro 1.171.42.96a (Rigaku Oxford Diffraction, 2023)
Empirical absorption correction using spherical harmonics,
implemented in SCALE3 ABSPACK scaling algorithm.
;
_exptl_crystal_colour colourless
_exptl_crystal_colour_primary colourless
_exptl_crystal_density_diffrn 1.182
_exptl_crystal_description plate
_exptl_crystal_F_000 672
_exptl_crystal_size_max 0.2
_exptl_crystal_size_mid 0.16
_exptl_crystal_size_min 0.06
_refine_diff_density_max 0.366
_refine_diff_density_min -0.445
_refine_diff_density_rms 0.044
_refine_ls_extinction_method none
_refine_ls_goodness_of_fit_ref 1.051
_refine_ls_hydrogen_treatment constr
_refine_ls_matrix_type full
_refine_ls_number_parameters 418
_refine_ls_number_reflns 6878
_refine_ls_number_restraints 0
_refine_ls_restrained_S_all 1.051
_refine_ls_R_factor_all 0.0477
_refine_ls_R_factor_gt 0.0430
_refine_ls_shift/su_max 0.001
_refine_ls_shift/su_mean 0.000
_refine_ls_structure_factor_coef Fsqd
_refine_ls_weighting_details 'w=1/[\s^2^(Fo^2^)+(0.0649P)^2^+0.4583P] where P=(Fo^2^+2Fc^2^)/3'
_refine_ls_weighting_scheme calc
_refine_ls_wR_factor_gt 0.1170
_refine_ls_wR_factor_ref 0.1205
_reflns_Friedel_coverage 0.000
_reflns_number_gt 6047
_reflns_number_total 6878
_reflns_threshold_expression 'I > 2\s(I)'
_cod_data_source_file d5cc00353a2.cif
_cod_data_source_block 240218lt_auto
_cod_depositor_comments 'Adding full bibliography for 7134542--7134544.cif.'
_cod_original_cell_volume 1782.78(9)
_cod_database_code 7134543
_shelx_shelxl_version_number 2018/3
_chemical_oxdiff_formula 'C H N O S'
_shelx_space_group_comment
;
The symmetry employed for this shelxl refinement is uniquely defined
by the following loop, which should always be used as a source of
symmetry information in preference to the above space-group names.
They are only intended as comments.
;
_shelx_estimated_absorpt_t_max 0.934
_shelx_estimated_absorpt_t_min 0.802
_olex2_refinement_description
;
1. Fixed Uiso
 At 1.2 times of:
  All C(H) groups, All C(H,H) groups
 At 1.5 times of:
  All C(H,H,H) groups
2.a Ternary CH refined with riding coordinates:
 C7(H7), C15(H15)
2.b Secondary CH2 refined with riding coordinates:
 C10(H10A,H10B), C11(H11A,H11B), C12(H12A,H12B), C14(H14A,H14B)
2.c Aromatic/amide H refined with riding coordinates:
 C2(H2), C3(H3), C4(H4), C5(H5), C27(H27), C29(H29), C30(H30), C31(H31),
 C32(H32), C33(H33), C35(H35), C36(H36), C38(H38), C39(H39), C42(H42), C43(H43),
  C44(H44), C45(H45), C46(H46)
2.d Idealised Me refined as rotating group:
 C13(H13A,H13B,H13C), C19(H19A,H19B,H19C), C40(H40A,H40B,H40C)
;
_smtbx_masks_void_probe_radius 1.2
_smtbx_masks_void_truncation_radius 1.2
_olex2_submission_special_instructions 'No special instructions were received'
_oxdiff_exptl_absorpt_empirical_details
;
Empirical correction (ABSPACK) includes:
- Absorption correction using spherical harmonics
- Frame scaling
;
_oxdiff_exptl_absorpt_empirical_full_max 1.290
_oxdiff_exptl_absorpt_empirical_full_min 0.756

loop_
_space_group_symop_operation_xyz
'x, y, z'
'-x, -y, -z'

loop_
_atom_site_label
_atom_site_type_symbol
_atom_site_fract_x
_atom_site_fract_y
_atom_site_fract_z
_atom_site_U_iso_or_equiv
_atom_site_adp_type
_atom_site_occupancy
_atom_site_site_symmetry_order
_atom_site_calc_flag
_atom_site_refinement_flags_posn
_atom_site_refinement_flags_adp
_atom_site_refinement_flags_occupancy
_atom_site_disorder_assembly
_atom_site_disorder_group
S22 S -0.04439(4) 0.84749(4) 0.84152(2) 0.03140(11) Uani 1 1 d . . . . .
O16 O 0.33421(14) 0.43522(11) 0.58321(6) 0.0415(3) Uani 1 1 d . . . . .
O18 O 0.57727(16) 0.33612(14) 0.56216(7) 0.0550(3) Uani 1 1 d . . . . .
O23 O -0.16924(12) 0.78893(11) 0.83877(6) 0.0385(3) Uani 1 1 d . . . . .
O24 O -0.01599(13) 0.86432(11) 0.90865(6) 0.0388(3) Uani 1 1 d . . . . .
O25 O 0.01829(12) 0.76564(11) 0.71005(6) 0.0381(3) Uani 1 1 d . . . . .
N9 N 0.11774(14) 0.75321(12) 0.81205(7) 0.0304(3) Uani 1 1 d . . . . .
N26 N 0.58334(14) 0.58037(13) 0.74887(7) 0.0342(3) Uani 1 1 d . . . . .
C1 C 0.38637(17) 0.74286(15) 0.68915(8) 0.0329(3) Uani 1 1 d . . . . .
C2 C 0.33840(19) 0.86582(17) 0.64614(9) 0.0397(4) Uani 1 1 d . . . . .
H2 H 0.235364 0.892914 0.636787 0.048 Uiso 1 1 calc R U . . .
C3 C 0.4381(2) 0.94968(18) 0.61661(10) 0.0444(4) Uani 1 1 d . . . . .
H3 H 0.403201 1.033469 0.587564 0.053 Uiso 1 1 calc R U . . .
C4 C 0.5887(2) 0.91079(18) 0.62964(9) 0.0420(4) Uani 1 1 d . . . . .
H4 H 0.657696 0.967155 0.608709 0.050 Uiso 1 1 calc R U . . .
C5 C 0.63854(19) 0.79019(17) 0.67302(9) 0.0376(4) Uani 1 1 d . . . . .
H5 H 0.742002 0.764168 0.681704 0.045 Uiso 1 1 calc R U . . .
C6 C 0.53833(17) 0.70531(15) 0.70453(8) 0.0329(3) Uani 1 1 d . . . . .
C7 C 0.27543(17) 0.64925(15) 0.71718(8) 0.0318(3) Uani 1 1 d . . . . .
H7 H 0.318415 0.577862 0.756689 0.038 Uiso 1 1 calc R U . . .
C8 C 0.12556(17) 0.72604(15) 0.74544(8) 0.0317(3) Uani 1 1 d . . . . .
C10 C 0.23740(17) 0.69704(15) 0.86076(8) 0.0314(3) Uani 1 1 d . . . . .
H10A H 0.234862 0.758893 0.891799 0.038 Uiso 1 1 calc R U . . .
H10B H 0.337326 0.687683 0.832475 0.038 Uiso 1 1 calc R U . . .
C11 C 0.21957(18) 0.56353(15) 0.90677(9) 0.0344(3) Uani 1 1 d . . . . .
H11A H 0.225809 0.500414 0.875997 0.041 Uiso 1 1 calc R U . . .
H11B H 0.118675 0.571890 0.934213 0.041 Uiso 1 1 calc R U . . .
C12 C 0.34147(18) 0.51057(16) 0.95781(9) 0.0367(4) Uani 1 1 d . . . . .
H12A H 0.441996 0.500555 0.930065 0.044 Uiso 1 1 calc R U . . .
H12B H 0.336922 0.575401 0.987350 0.044 Uiso 1 1 calc R U . . .
C13 C 0.3247(2) 0.37884(17) 1.00608(10) 0.0491(5) Uani 1 1 d . . . . .
H13A H 0.352359 0.309795 0.978399 0.074 Uiso 1 1 calc R U . . .
H13B H 0.219594 0.383496 1.026987 0.074 Uiso 1 1 calc R U . . .
H13C H 0.391474 0.358183 1.044007 0.074 Uiso 1 1 calc R U . . .
C14 C 0.24515(18) 0.58650(16) 0.65849(9) 0.0372(4) Uani 1 1 d . . . . .
H14A H 0.149364 0.554014 0.672627 0.045 Uiso 1 1 calc R U . . .
H14B H 0.232950 0.654580 0.614080 0.045 Uiso 1 1 calc R U . . .
C15 C 0.37243(18) 0.47274(16) 0.64461(8) 0.0355(3) Uani 1 1 d . . . . .
H15 H 0.471052 0.502857 0.633118 0.043 Uiso 1 1 calc R U . . .
C17 C 0.4484(2) 0.36302(16) 0.54802(9) 0.0438(4) Uani 1 1 d . . . . .
C19 C 0.3912(3) 0.32441(19) 0.48978(10) 0.0536(5) Uani 1 1 d . . . . .
H19A H 0.317205 0.268399 0.510164 0.080 Uiso 1 1 calc R U . . .
H19B H 0.475864 0.275719 0.463232 0.080 Uiso 1 1 calc R U . . .
H19C H 0.342908 0.403757 0.457694 0.080 Uiso 1 1 calc R U . . .
C20 C 0.38249(18) 0.35911(16) 0.70432(9) 0.0360(4) Uani 1 1 d . . . . .
C21 C 0.38321(18) 0.26574(16) 0.75284(9) 0.0356(3) Uani 1 1 d . . . . .
C27 C 0.69079(17) 0.56397(16) 0.78765(9) 0.0349(3) Uani 1 1 d . . . . .
H27 H 0.736559 0.636500 0.785789 0.042 Uiso 1 1 calc R U . . .
C28 C 0.74563(17) 0.43811(16) 0.83459(9) 0.0346(3) Uani 1 1 d . . . . .
C29 C 0.86656(18) 0.42722(17) 0.87378(9) 0.0373(4) Uani 1 1 d . . . . .
H29 H 0.913561 0.500453 0.868101 0.045 Uiso 1 1 calc R U . . .
C30 C 0.91806(19) 0.31148(17) 0.92046(9) 0.0404(4) Uani 1 1 d . . . . .
H30 H 0.999267 0.305616 0.947203 0.049 Uiso 1 1 calc R U . . .
C31 C 0.85141(19) 0.20358(17) 0.92841(10) 0.0412(4) Uani 1 1 d . . . . .
H31 H 0.887403 0.123535 0.960310 0.049 Uiso 1 1 calc R U . . .
C32 C 0.73123(19) 0.21273(16) 0.88943(9) 0.0399(4) Uani 1 1 d . . . . .
H32 H 0.685547 0.138790 0.894910 0.048 Uiso 1 1 calc R U . . .
C33 C 0.67902(18) 0.32803(16) 0.84333(9) 0.0381(4) Uani 1 1 d . . . . .
H33 H 0.597141 0.333539 0.817067 0.046 Uiso 1 1 calc R U . . .
C34 C -0.05673(16) 0.99872(15) 0.78045(8) 0.0316(3) Uani 1 1 d . . . . .
C35 C 0.03736(18) 1.08244(16) 0.78401(10) 0.0393(4) Uani 1 1 d . . . . .
H35 H 0.110878 1.055829 0.817172 0.047 Uiso 1 1 calc R U . . .
C36 C 0.0224(2) 1.20453(17) 0.73876(11) 0.0468(4) Uani 1 1 d . . . . .
H36 H 0.087009 1.261839 0.740590 0.056 Uiso 1 1 calc R U . . .
C37 C -0.0857(2) 1.24528(17) 0.69045(10) 0.0445(4) Uani 1 1 d . . . . .
C38 C -0.1786(2) 1.15939(17) 0.68767(10) 0.0435(4) Uani 1 1 d . . . . .
H38 H -0.252930 1.186236 0.654920 0.052 Uiso 1 1 calc R U . . .
C39 C -0.16368(18) 1.03559(16) 0.73205(9) 0.0370(4) Uani 1 1 d . . . . .
H39 H -0.225842 0.976857 0.729353 0.044 Uiso 1 1 calc R U . . .
C40 C -0.1036(3) 1.38095(19) 0.64264(13) 0.0618(6) Uani 1 1 d . . . . .
H40A H -0.168654 1.386578 0.605826 0.093 Uiso 1 1 calc R U . . .
H40B H -0.004095 1.396951 0.620260 0.093 Uiso 1 1 calc R U . . .
H40C H -0.149641 1.447357 0.670823 0.093 Uiso 1 1 calc R U . . .
C41 C 0.38681(17) 0.15480(15) 0.81182(9) 0.0336(3) Uani 1 1 d . . . . .
C42 C 0.31571(19) 0.17086(16) 0.87823(9) 0.0384(4) Uani 1 1 d . . . . .
H42 H 0.261828 0.255457 0.884485 0.046 Uiso 1 1 calc R U . . .
C43 C 0.3228(2) 0.06461(17) 0.93527(9) 0.0418(4) Uani 1 1 d . . . . .
H43 H 0.273074 0.076050 0.980434 0.050 Uiso 1 1 calc R U . . .
C44 C 0.40259(19) -0.05852(17) 0.92652(10) 0.0414(4) Uani 1 1 d . . . . .
H44 H 0.409974 -0.131232 0.965925 0.050 Uiso 1 1 calc R U . . .
C45 C 0.47136(18) -0.07529(17) 0.86035(10) 0.0424(4) Uani 1 1 d . . . . .
H45 H 0.525103 -0.160100 0.854391 0.051 Uiso 1 1 calc R U . . .
C46 C 0.46301(18) 0.02920(16) 0.80301(10) 0.0399(4) Uani 1 1 d . . . . .
H46 H 0.508864 0.016171 0.757498 0.048 Uiso 1 1 calc R U . . .

loop_
_atom_site_aniso_label
_atom_site_aniso_U_11
_atom_site_aniso_U_22
_atom_site_aniso_U_33
_atom_site_aniso_U_23
_atom_site_aniso_U_13
_atom_site_aniso_U_12
S22 0.02504(19) 0.0296(2) 0.0391(2) -0.00751(15) -0.00156(14) -0.00527(14)
O16 0.0490(7) 0.0409(6) 0.0375(6) -0.0123(5) -0.0044(5) -0.0103(5)
O18 0.0493(8) 0.0564(8) 0.0577(8) -0.0196(7) 0.0039(6) -0.0054(6)
O23 0.0273(5) 0.0346(6) 0.0533(7) -0.0077(5) -0.0005(5) -0.0098(4)
O24 0.0364(6) 0.0398(6) 0.0387(6) -0.0116(5) -0.0018(5) -0.0025(5)
O25 0.0278(6) 0.0432(6) 0.0451(6) -0.0133(5) -0.0102(5) -0.0023(5)
N9 0.0247(6) 0.0298(6) 0.0365(7) -0.0079(5) -0.0058(5) -0.0026(5)
N26 0.0256(6) 0.0354(7) 0.0425(7) -0.0121(6) -0.0029(5) -0.0045(5)
C1 0.0302(8) 0.0344(8) 0.0357(8) -0.0119(7) -0.0024(6) -0.0055(6)
C2 0.0356(9) 0.0393(9) 0.0435(9) -0.0081(7) -0.0066(7) -0.0050(7)
C3 0.0470(10) 0.0393(9) 0.0444(10) -0.0031(8) -0.0064(8) -0.0088(8)
C4 0.0436(10) 0.0452(10) 0.0407(9) -0.0105(8) 0.0010(7) -0.0175(8)
C5 0.0317(8) 0.0439(9) 0.0405(9) -0.0146(7) -0.0013(7) -0.0096(7)
C6 0.0293(8) 0.0358(8) 0.0358(8) -0.0137(7) -0.0014(6) -0.0057(6)
C7 0.0272(7) 0.0324(8) 0.0363(8) -0.0098(6) -0.0048(6) -0.0036(6)
C8 0.0273(7) 0.0291(7) 0.0400(8) -0.0077(6) -0.0051(6) -0.0066(6)
C10 0.0252(7) 0.0332(8) 0.0375(8) -0.0100(6) -0.0057(6) -0.0051(6)
C11 0.0312(8) 0.0328(8) 0.0400(9) -0.0083(7) -0.0068(7) -0.0050(6)
C12 0.0328(8) 0.0380(9) 0.0381(8) -0.0097(7) -0.0065(7) -0.0009(6)
C13 0.0643(12) 0.0369(9) 0.0465(10) -0.0081(8) -0.0185(9) -0.0033(8)
C14 0.0331(8) 0.0390(9) 0.0414(9) -0.0122(7) -0.0064(7) -0.0054(7)
C15 0.0340(8) 0.0377(8) 0.0381(8) -0.0134(7) -0.0014(7) -0.0095(7)
C17 0.0603(12) 0.0313(9) 0.0368(9) -0.0056(7) 0.0048(8) -0.0111(8)
C19 0.0835(15) 0.0416(10) 0.0370(9) -0.0103(8) -0.0031(9) -0.0150(10)
C20 0.0317(8) 0.0390(9) 0.0413(9) -0.0156(8) -0.0016(7) -0.0092(7)
C21 0.0311(8) 0.0375(9) 0.0423(9) -0.0142(7) -0.0026(7) -0.0099(6)
C27 0.0275(7) 0.0369(8) 0.0429(9) -0.0144(7) -0.0021(6) -0.0064(6)
C28 0.0259(7) 0.0369(8) 0.0424(9) -0.0131(7) -0.0026(6) -0.0045(6)
C29 0.0289(8) 0.0405(9) 0.0460(9) -0.0140(7) -0.0042(7) -0.0086(6)
C30 0.0285(8) 0.0482(10) 0.0451(9) -0.0156(8) -0.0048(7) -0.0020(7)
C31 0.0345(9) 0.0376(9) 0.0466(10) -0.0079(7) -0.0028(7) 0.0004(7)
C32 0.0337(8) 0.0345(8) 0.0517(10) -0.0118(7) -0.0009(7) -0.0069(7)
C33 0.0267(8) 0.0392(9) 0.0512(10) -0.0147(8) -0.0041(7) -0.0064(6)
C34 0.0235(7) 0.0297(8) 0.0412(8) -0.0093(6) -0.0003(6) -0.0049(6)
C35 0.0263(8) 0.0350(8) 0.0568(10) -0.0089(8) -0.0056(7) -0.0067(6)
C36 0.0326(9) 0.0352(9) 0.0715(13) -0.0073(8) -0.0020(8) -0.0110(7)
C37 0.0357(9) 0.0338(9) 0.0568(11) -0.0032(8) 0.0036(8) -0.0040(7)
C38 0.0360(9) 0.0416(9) 0.0488(10) -0.0050(8) -0.0075(7) -0.0020(7)
C39 0.0294(8) 0.0363(8) 0.0459(9) -0.0083(7) -0.0054(7) -0.0071(6)
C40 0.0604(13) 0.0387(10) 0.0734(14) 0.0046(10) 0.0020(11) -0.0065(9)
C41 0.0271(7) 0.0349(8) 0.0430(9) -0.0102(7) -0.0050(6) -0.0117(6)
C42 0.0397(9) 0.0324(8) 0.0440(9) -0.0124(7) -0.0033(7) -0.0051(7)
C43 0.0463(10) 0.0389(9) 0.0406(9) -0.0094(7) -0.0015(7) -0.0102(7)
C44 0.0363(9) 0.0358(9) 0.0518(10) -0.0041(8) -0.0074(7) -0.0103(7)
C45 0.0291(8) 0.0331(9) 0.0634(11) -0.0119(8) 0.0013(8) -0.0049(6)
C46 0.0296(8) 0.0402(9) 0.0508(10) -0.0146(8) 0.0048(7) -0.0092(7)

loop_
_atom_type_symbol
_atom_type_description
_atom_type_scat_dispersion_real
_atom_type_scat_dispersion_imag
_atom_type_scat_source
C C 0.0181 0.0091 'International Tables Vol C Tables 4.2.6.8 and 6.1.1.4'
H H 0.0000 0.0000 'International Tables Vol C Tables 4.2.6.8 and 6.1.1.4'
N N 0.0311 0.0180 'International Tables Vol C Tables 4.2.6.8 and 6.1.1.4'
O O 0.0492 0.0322 'International Tables Vol C Tables 4.2.6.8 and 6.1.1.4'
S S 0.3331 0.5567 'International Tables Vol C Tables 4.2.6.8 and 6.1.1.4'

loop_
_geom_angle_atom_site_label_1
_geom_angle_atom_site_label_2
_geom_angle_atom_site_label_3
_geom_angle
_geom_angle_site_symmetry_1
_geom_angle_site_symmetry_3
_geom_angle_publ_flag
O23 S22 N9 109.07(6) . . ?
O23 S22 C34 109.99(7) . . ?
O24 S22 O23 118.65(7) . . ?
O24 S22 N9 104.80(6) . . ?
O24 S22 C34 109.15(7) . . ?
N9 S22 C34 104.09(7) . . ?
C17 O16 C15 116.08(14) . . ?
C8 N9 S22 117.60(10) . . ?
C8 N9 C10 123.90(12) . . ?
C10 N9 S22 118.34(10) . . ?
C27 N26 C6 118.75(14) . . ?
C2 C1 C6 118.91(15) . . ?
C2 C1 C7 119.91(14) . . ?
C6 C1 C7 121.16(14) . . ?
C1 C2 H2 119.3 . . ?
C3 C2 C1 121.31(16) . . ?
C3 C2 H2 119.3 . . ?
C2 C3 H3 120.1 . . ?
C4 C3 C2 119.77(16) . . ?
C4 C3 H3 120.1 . . ?
C3 C4 H4 120.0 . . ?
C5 C4 C3 120.02(16) . . ?
C5 C4 H4 120.0 . . ?
C4 C5 H5 119.5 . . ?
C4 C5 C6 120.91(16) . . ?
C6 C5 H5 119.5 . . ?
C1 C6 N26 117.60(14) . . ?
C5 C6 N26 123.33(14) . . ?
C5 C6 C1 119.01(15) . . ?
C1 C7 H7 109.1 . . ?
C1 C7 C14 111.70(13) . . ?
C8 C7 C1 109.26(12) . . ?
C8 C7 H7 109.1 . . ?
C8 C7 C14 108.46(12) . . ?
C14 C7 H7 109.1 . . ?
O25 C8 N9 121.15(14) . . ?
O25 C8 C7 121.53(14) . . ?
N9 C8 C7 117.29(13) . . ?
N9 C10 H10A 109.1 . . ?
N9 C10 H10B 109.1 . . ?
N9 C10 C11 112.66(12) . . ?
H10A C10 H10B 107.8 . . ?
C11 C10 H10A 109.1 . . ?
C11 C10 H10B 109.1 . . ?
C10 C11 H11A 109.4 . . ?
C10 C11 H11B 109.4 . . ?
C10 C11 C12 111.30(13) . . ?
H11A C11 H11B 108.0 . . ?
C12 C11 H11A 109.4 . . ?
C12 C11 H11B 109.4 . . ?
C11 C12 H12A 109.0 . . ?
C11 C12 H12B 109.0 . . ?
H12A C12 H12B 107.8 . . ?
C13 C12 C11 112.79(14) . . ?
C13 C12 H12A 109.0 . . ?
C13 C12 H12B 109.0 . . ?
C12 C13 H13A 109.5 . . ?
C12 C13 H13B 109.5 . . ?
C12 C13 H13C 109.5 . . ?
H13A C13 H13B 109.5 . . ?
H13A C13 H13C 109.5 . . ?
H13B C13 H13C 109.5 . . ?
C7 C14 H14A 109.2 . . ?
C7 C14 H14B 109.2 . . ?
H14A C14 H14B 107.9 . . ?
C15 C14 C7 112.23(13) . . ?
C15 C14 H14A 109.2 . . ?
C15 C14 H14B 109.2 . . ?
O16 C15 C14 104.98(12) . . ?
O16 C15 H15 110.1 . . ?
O16 C15 C20 108.97(13) . . ?
C14 C15 H15 110.1 . . ?
C20 C15 C14 112.58(14) . . ?
C20 C15 H15 110.1 . . ?
O16 C17 C19 110.24(17) . . ?
O18 C17 O16 123.78(17) . . ?
O18 C17 C19 125.97(18) . . ?
C17 C19 H19A 109.5 . . ?
C17 C19 H19B 109.5 . . ?
C17 C19 H19C 109.5 . . ?
H19A C19 H19B 109.5 . . ?
H19A C19 H19C 109.5 . . ?
H19B C19 H19C 109.5 . . ?
C21 C20 C15 176.61(17) . . ?
C20 C21 C41 178.56(17) . . ?
N26 C27 H27 118.7 . . ?
N26 C27 C28 122.55(15) . . ?
C28 C27 H27 118.7 . . ?
C29 C28 C27 119.04(15) . . ?
C29 C28 C33 118.59(15) . . ?
C33 C28 C27 122.35(15) . . ?
C28 C29 H29 119.6 . . ?
C30 C29 C28 120.73(16) . . ?
C30 C29 H29 119.6 . . ?
C29 C30 H30 120.0 . . ?
C29 C30 C31 120.02(16) . . ?
C31 C30 H30 120.0 . . ?
C30 C31 H31 120.0 . . ?
C30 C31 C32 119.90(16) . . ?
C32 C31 H31 120.0 . . ?
C31 C32 H32 119.9 . . ?
C33 C32 C31 120.23(16) . . ?
C33 C32 H32 119.9 . . ?
C28 C33 H33 119.7 . . ?
C32 C33 C28 120.52(16) . . ?
C32 C33 H33 119.7 . . ?
C35 C34 S22 118.75(12) . . ?
C39 C34 S22 119.96(12) . . ?
C39 C34 C35 121.22(15) . . ?
C34 C35 H35 120.5 . . ?
C36 C35 C34 119.02(16) . . ?
C36 C35 H35 120.5 . . ?
C35 C36 H36 119.4 . . ?
C35 C36 C37 121.11(16) . . ?
C37 C36 H36 119.4 . . ?
C36 C37 C38 118.85(16) . . ?
C36 C37 C40 120.45(18) . . ?
C38 C37 C40 120.69(18) . . ?
C37 C38 H38 119.6 . . ?
C39 C38 C37 120.82(16) . . ?
C39 C38 H38 119.6 . . ?
C34 C39 H39 120.5 . . ?
C38 C39 C34 118.96(16) . . ?
C38 C39 H39 120.5 . . ?
C37 C40 H40A 109.5 . . ?
C37 C40 H40B 109.5 . . ?
C37 C40 H40C 109.5 . . ?
H40A C40 H40B 109.5 . . ?
H40A C40 H40C 109.5 . . ?
H40B C40 H40C 109.5 . . ?
C42 C41 C21 120.61(14) . . ?
C42 C41 C46 119.18(15) . . ?
C46 C41 C21 120.21(15) . . ?
C41 C42 H42 119.8 . . ?
C43 C42 C41 120.44(15) . . ?
C43 C42 H42 119.8 . . ?
C42 C43 H43 120.0 . . ?
C42 C43 C44 119.93(16) . . ?
C44 C43 H43 120.0 . . ?
C43 C44 H44 120.1 . . ?
C45 C44 C43 119.78(16) . . ?
C45 C44 H44 120.1 . . ?
C44 C45 H45 119.6 . . ?
C46 C45 C44 120.79(16) . . ?
C46 C45 H45 119.6 . . ?
C41 C46 H46 120.1 . . ?
C45 C46 C41 119.82(16) . . ?
C45 C46 H46 120.1 . . ?

loop_
_geom_bond_atom_site_label_1
_geom_bond_atom_site_label_2
_geom_bond_distance
_geom_bond_site_symmetry_2
_geom_bond_publ_flag
S22 O23 1.4309(11) . ?
S22 O24 1.4296(12) . ?
S22 N9 1.6952(13) . ?
S22 C34 1.7520(16) . ?
O16 C15 1.4588(19) . ?
O16 C17 1.350(2) . ?
O18 C17 1.202(2) . ?
O25 C8 1.2186(18) . ?
N9 C8 1.384(2) . ?
N9 C10 1.4799(18) . ?
N26 C6 1.413(2) . ?
N26 C27 1.281(2) . ?
C1 C2 1.391(2) . ?
C1 C6 1.409(2) . ?
C1 C7 1.534(2) . ?
C2 H2 0.9500 . ?
C2 C3 1.388(2) . ?
C3 H3 0.9500 . ?
C3 C4 1.385(3) . ?
C4 H4 0.9500 . ?
C4 C5 1.380(2) . ?
C5 H5 0.9500 . ?
C5 C6 1.406(2) . ?
C7 H7 1.0000 . ?
C7 C8 1.525(2) . ?
C7 C14 1.541(2) . ?
C10 H10A 0.9900 . ?
C10 H10B 0.9900 . ?
C10 C11 1.520(2) . ?
C11 H11A 0.9900 . ?
C11 H11B 0.9900 . ?
C11 C12 1.523(2) . ?
C12 H12A 0.9900 . ?
C12 H12B 0.9900 . ?
C12 C13 1.518(2) . ?
C13 H13A 0.9800 . ?
C13 H13B 0.9800 . ?
C13 H13C 0.9800 . ?
C14 H14A 0.9900 . ?
C14 H14B 0.9900 . ?
C14 C15 1.521(2) . ?
C15 H15 1.0000 . ?
C15 C20 1.462(2) . ?
C17 C19 1.492(3) . ?
C19 H19A 0.9800 . ?
C19 H19B 0.9800 . ?
C19 H19C 0.9800 . ?
C20 C21 1.198(2) . ?
C21 C41 1.437(2) . ?
C27 H27 0.9500 . ?
C27 C28 1.460(2) . ?
C28 C29 1.401(2) . ?
C28 C33 1.405(2) . ?
C29 H29 0.9500 . ?
C29 C30 1.378(2) . ?
C30 H30 0.9500 . ?
C30 C31 1.386(3) . ?
C31 H31 0.9500 . ?
C31 C32 1.397(2) . ?
C32 H32 0.9500 . ?
C32 C33 1.371(2) . ?
C33 H33 0.9500 . ?
C34 C35 1.391(2) . ?
C34 C39 1.385(2) . ?
C35 H35 0.9500 . ?
C35 C36 1.377(2) . ?
C36 H36 0.9500 . ?
C36 C37 1.390(3) . ?
C37 C38 1.397(3) . ?
C37 C40 1.510(3) . ?
C38 H38 0.9500 . ?
C38 C39 1.384(2) . ?
C39 H39 0.9500 . ?
C40 H40A 0.9800 . ?
C40 H40B 0.9800 . ?
C40 H40C 0.9800 . ?
C41 C42 1.389(2) . ?
C41 C46 1.398(2) . ?
C42 H42 0.9500 . ?
C42 C43 1.382(2) . ?
C43 H43 0.9500 . ?
C43 C44 1.384(2) . ?
C44 H44 0.9500 . ?
C44 C45 1.381(3) . ?
C45 H45 0.9500 . ?
C45 C46 1.374(2) . ?
C46 H46 0.9500 . ?

loop_
_geom_torsion_atom_site_label_1
_geom_torsion_atom_site_label_2
_geom_torsion_atom_site_label_3
_geom_torsion_atom_site_label_4
_geom_torsion
_geom_torsion_site_symmetry_1
_geom_torsion_site_symmetry_2
_geom_torsion_site_symmetry_3
_geom_torsion_site_symmetry_4
_geom_torsion_publ_flag
S22 N9 C8 O25 -1.9(2) . . . . ?
S22 N9 C8 C7 175.89(10) . . . . ?
S22 N9 C10 C11 88.72(14) . . . . ?
S22 C34 C35 C36 -176.42(13) . . . . ?
S22 C34 C39 C38 175.48(13) . . . . ?
O23 S22 N9 C8 55.07(13) . . . . ?
O23 S22 N9 C10 -120.53(11) . . . . ?
O23 S22 C34 C35 168.19(12) . . . . ?
O23 S22 C34 C39 -8.78(15) . . . . ?
O24 S22 N9 C8 -176.90(11) . . . . ?
O24 S22 N9 C10 7.51(12) . . . . ?
O24 S22 C34 C35 36.39(15) . . . . ?
O24 S22 C34 C39 -140.58(13) . . . . ?
N9 S22 C34 C35 -75.08(14) . . . . ?
N9 S22 C34 C39 107.96(13) . . . . ?
N9 C10 C11 C12 -178.22(13) . . . . ?
N26 C27 C28 C29 178.20(15) . . . . ?
N26 C27 C28 C33 -3.4(2) . . . . ?
C1 C2 C3 C4 0.3(3) . . . . ?
C1 C7 C8 O25 99.13(17) . . . . ?
C1 C7 C8 N9 -78.61(16) . . . . ?
C1 C7 C14 C15 79.02(17) . . . . ?
C2 C1 C6 N26 179.44(14) . . . . ?
C2 C1 C6 C5 -3.3(2) . . . . ?
C2 C1 C7 C8 -45.69(19) . . . . ?
C2 C1 C7 C14 74.31(18) . . . . ?
C2 C3 C4 C5 -1.3(3) . . . . ?
C3 C4 C5 C6 0.0(3) . . . . ?
C4 C5 C6 N26 179.45(15) . . . . ?
C4 C5 C6 C1 2.3(2) . . . . ?
C6 N26 C27 C28 -179.46(14) . . . . ?
C6 C1 C2 C3 2.0(2) . . . . ?
C6 C1 C7 C8 136.09(15) . . . . ?
C6 C1 C7 C14 -103.91(17) . . . . ?
C7 C1 C2 C3 -176.26(15) . . . . ?
C7 C1 C6 N26 -2.3(2) . . . . ?
C7 C1 C6 C5 174.96(14) . . . . ?
C7 C14 C15 O16 -173.85(13) . . . . ?
C7 C14 C15 C20 67.75(18) . . . . ?
C8 N9 C10 C11 -86.58(17) . . . . ?
C8 C7 C14 C15 -160.51(13) . . . . ?
C10 N9 C8 O25 173.47(14) . . . . ?
C10 N9 C8 C7 -8.8(2) . . . . ?
C10 C11 C12 C13 178.46(14) . . . . ?
C14 C7 C8 O25 -22.8(2) . . . . ?
C14 C7 C8 N9 159.42(13) . . . . ?
C15 O16 C17 O18 -4.4(2) . . . . ?
C15 O16 C17 C19 176.26(13) . . . . ?
C17 O16 C15 C14 161.74(13) . . . . ?
C17 O16 C15 C20 -77.44(16) . . . . ?
C21 C41 C42 C43 -178.26(15) . . . . ?
C21 C41 C46 C45 177.24(15) . . . . ?
C27 N26 C6 C1 -150.71(15) . . . . ?
C27 N26 C6 C5 32.1(2) . . . . ?
C27 C28 C29 C30 177.75(15) . . . . ?
C27 C28 C33 C32 -178.16(15) . . . . ?
C28 C29 C30 C31 0.8(3) . . . . ?
C29 C28 C33 C32 0.2(2) . . . . ?
C29 C30 C31 C32 -0.5(3) . . . . ?
C30 C31 C32 C33 0.0(3) . . . . ?
C31 C32 C33 C28 0.1(3) . . . . ?
C33 C28 C29 C30 -0.7(2) . . . . ?
C34 S22 N9 C8 -62.30(12) . . . . ?
C34 S22 N9 C10 122.10(11) . . . . ?
C34 C35 C36 C37 0.6(3) . . . . ?
C35 C34 C39 C38 -1.4(2) . . . . ?
C35 C36 C37 C38 -0.8(3) . . . . ?
C35 C36 C37 C40 178.26(18) . . . . ?
C36 C37 C38 C39 -0.1(3) . . . . ?
C37 C38 C39 C34 1.2(3) . . . . ?
C39 C34 C35 C36 0.5(3) . . . . ?
C40 C37 C38 C39 -179.18(17) . . . . ?
C41 C42 C43 C44 0.7(3) . . . . ?
C42 C41 C46 C45 -2.4(2) . . . . ?
C42 C43 C44 C45 -1.7(3) . . . . ?
C43 C44 C45 C46 0.7(3) . . . . ?
C44 C45 C46 C41 1.4(3) . . . . ?
C46 C41 C42 C43 1.4(2) . . . . ?

loop_
_smtbx_masks_void_nr
_smtbx_masks_void_average_x
_smtbx_masks_void_average_y
_smtbx_masks_void_average_z
_smtbx_masks_void_volume
_smtbx_masks_void_count_electrons
_smtbx_masks_void_content
1 0.000 -0.813 0.500 198.4 43.9 ?
